data_7012984
loop_
_publ_author_name
'Thorsten Glaser'
'Maik Heidemeier'
'Thomas L\"ugger'

_publ_section_title
;
 The novel triplesalen ligand bridges three NiII-salen subunits in a
 meta-phenylene linkage
;
_journal_issue 12
_journal_name_full 'Dalton Trans.'
_journal_page_first 2381
_journal_page_last 2383
_journal_paper_doi 10.1039/b303290f
_journal_year 2003
_chemical_formula_sum 'C49.5 H53 Cl3 N6 Ni3 O6'
_chemical_formula_weight 1110.46
_chemical_name_systematic
; 
? 
;
_space_group_IT_number 15
_symmetry_cell_setting monoclinic
_symmetry_space_group_name_Hall '-C 2yc'
_symmetry_space_group_name_H-M 'C 1 2/c 1'
_atom_sites_solution_hydrogens geom
_atom_sites_solution_primary direct
_atom_sites_solution_secondary difmap
_audit_creation_method SHELXL-97
_cell_angle_alpha 90.00
_cell_angle_beta 110.7210(10)
_cell_angle_gamma 90.00
_cell_formula_units_Z 8
_cell_length_a 26.4321(10)
_cell_length_b 12.7252(5)
_cell_length_c 30.8525(11)
_cell_measurement_reflns_used 900
_cell_measurement_temperature 153(2)
_cell_measurement_theta_max 22.5
_cell_measurement_theta_min 1
_cell_volume 9706.1(6)
_computing_cell_refinement 'SAINT (Bruker AXS, 2000)'
_computing_data_collection 'SMART (Bruker AXS, 2000)'
_computing_data_reduction 'SAINT,SADABS (Bruker AXS, 2000)'
_computing_molecular_graphics
;
ORTEP3,L.J. Farrugia, J. Appl. Cryst. (1997) 30, 565
;
_computing_structure_refinement 'SHELXL-97 (Sheldrick, 1997)'
_computing_structure_solution 'SHELXS-97 (Sheldrick, 1990)'
_diffrn_ambient_temperature 153(2)
_diffrn_detector_area_resol_mean 80
_diffrn_measured_fraction_theta_full 0.998
_diffrn_measured_fraction_theta_max 0.998
_diffrn_measurement_device_type 'CCD area detector'
_diffrn_measurement_method 'Omega and Phi scans'
_diffrn_radiation_monochromator graphite
_diffrn_radiation_source 'rotating anode'
_diffrn_radiation_type MoK\a
_diffrn_radiation_wavelength 0.71073
_diffrn_reflns_av_R_equivalents 0.0539
_diffrn_reflns_av_sigmaI/netI 0.0446
_diffrn_reflns_limit_h_max 31
_diffrn_reflns_limit_h_min -31
_diffrn_reflns_limit_k_max 15
_diffrn_reflns_limit_k_min -15
_diffrn_reflns_limit_l_max 36
_diffrn_reflns_limit_l_min -36
_diffrn_reflns_number 38565
_diffrn_reflns_theta_full 25.00
_diffrn_reflns_theta_max 25.00
_diffrn_reflns_theta_min 1.65
_exptl_absorpt_coefficient_mu 1.373
_exptl_absorpt_correction_T_max 0.9730
_exptl_absorpt_correction_T_min 0.8522
_exptl_absorpt_correction_type multi-scan
_exptl_absorpt_process_details
; 
Corrections were done with the SADABS program, utilizing the none merged
raw data obtained from the integration process. Integration and final cell
refinement were done with SAINT.

SADABS reports ratio of Tmin/Tmax = 0.759783  
;
_exptl_crystal_colour red
_exptl_crystal_density_diffrn 1.520
_exptl_crystal_density_method 'not measured'
_exptl_crystal_description 'transparent plates'
_exptl_crystal_F_000 4600
_exptl_crystal_size_max 0.12
_exptl_crystal_size_mid 0.07
_exptl_crystal_size_min 0.02
_refine_diff_density_max 1.400
_refine_diff_density_min -0.400
_refine_diff_density_rms 0.082
_refine_ls_extinction_method none
_refine_ls_goodness_of_fit_ref 1.015
_refine_ls_hydrogen_treatment mixed
_refine_ls_matrix_type full
_refine_ls_number_parameters 614
_refine_ls_number_reflns 8551
_refine_ls_number_restraints 0
_refine_ls_restrained_S_all 1.015
_refine_ls_R_factor_all 0.0614
_refine_ls_R_factor_gt 0.0445
_refine_ls_shift/su_max 0.205
_refine_ls_shift/su_mean 0.004
_refine_ls_structure_factor_coef Fsqd
_refine_ls_weighting_details 'calc w=1/[\s^2^(Fo^2^)+(0.0573P)^2^+21.2482P] where P=(Fo^2^+2Fc^2^)/3'
_refine_ls_weighting_scheme calc
_refine_ls_wR_factor_gt 0.1050
_refine_ls_wR_factor_ref 0.1141
_reflns_number_gt 6771
_reflns_number_total 8551
_reflns_threshold_expression >2sigma(I)
_cod_data_source_file b303290f.txt
_cod_data_source_block sad
_cod_original_sg_symbol_H-M C2/c
_cod_original_formula_sum 'C49.50 H53 Cl3 N6 Ni3 O6'
_cod_database_code 7012984

loop_
_symmetry_equiv_pos_as_xyz
'x, y, z'
'-x, y, -z+1/2'
'x+1/2, y+1/2, z'
'-x+1/2, y+1/2, -z+1/2'
'-x, -y, -z'
'x, -y, z-1/2'
'-x+1/2, -y+1/2, -z'
'x+1/2, -y+1/2, z-1/2'

loop_
_atom_site_label
_atom_site_type_symbol
_atom_site_fract_x
_atom_site_fract_y
_atom_site_fract_z
_atom_site_U_iso_or_equiv
_atom_site_adp_type
_atom_site_occupancy
_atom_site_symmetry_multiplicity
_atom_site_calc_flag
_atom_site_refinement_flags
_atom_site_disorder_assembly
_atom_site_disorder_group
Ni1 Ni 0.417497(19) -0.05269(4) 0.237075(15) 0.02351(13) Uani 1 1 d . . .
C101 C 0.40858(15) -0.2571(3) 0.19767(13) 0.0287(8) Uani 1 1 d . . .
C106 C 0.39699(16) -0.3218(3) 0.15825(13) 0.0334(9) Uani 1 1 d . . .
H106 H 0.3816 -0.2915 0.1283 0.040 Uiso 1 1 calc R . .
C105 C 0.40754(16) -0.4279(3) 0.16232(14) 0.0359(10) Uani 1 1 d . . .
H105 H 0.4000 -0.4692 0.1351 0.043 Uiso 1 1 calc R . .
C104 C 0.42907(15) -0.4760(3) 0.20545(13) 0.0303(9) Uani 1 1 d . . .
H104 H 0.4358 -0.5495 0.2079 0.036 Uiso 1 1 calc R . .
C103 C 0.44027(14) -0.4152(3) 0.24427(13) 0.0275(8) Uani 1 1 d . . .
H103 H 0.4543 -0.4475 0.2739 0.033 Uiso 1 1 calc R . .
C102 C 0.43154(14) -0.3062(3) 0.24143(12) 0.0252(8) Uani 1 1 d . . .
C17 C 0.44903(15) -0.2458(3) 0.28339(13) 0.0278(8) Uani 1 1 d . . .
H17 H 0.4634 -0.2833 0.3117 0.033 Uiso 1 1 calc R . .
C14 C 0.46483(15) -0.0923(3) 0.33237(12) 0.0263(8) Uani 1 1 d . . .
C13 C 0.48239(15) 0.0168(3) 0.32268(12) 0.0261(8) Uani 1 1 d . . .
H13A H 0.4850 0.0648 0.3486 0.031 Uiso 1 1 calc R . .
H13B H 0.5184 0.0128 0.3196 0.031 Uiso 1 1 calc R . .
C16 C 0.51269(17) -0.1463(3) 0.36891(13) 0.0352(10) Uani 1 1 d . . .
H16A H 0.5007 -0.2126 0.3782 0.053 Uiso 1 1 calc R . .
H16B H 0.5272 -0.1004 0.3960 0.053 Uiso 1 1 calc R . .
H16C H 0.5409 -0.1604 0.3560 0.053 Uiso 1 1 calc R . .
C15 C 0.41571(16) -0.0891(3) 0.34733(13) 0.0325(9) Uani 1 1 d . . .
H15A H 0.3855 -0.0551 0.3231 0.049 Uiso 1 1 calc R . .
H15B H 0.4246 -0.0492 0.3762 0.049 Uiso 1 1 calc R . .
H15C H 0.4054 -0.1609 0.3522 0.049 Uiso 1 1 calc R . .
N12 N 0.44686(12) -0.1453(2) 0.28582(10) 0.0247(7) Uani 1 1 d . . .
N11 N 0.44205(11) 0.0566(2) 0.27934(9) 0.0214(6) Uani 1 1 d . . .
O12 O 0.39810(11) -0.1564(2) 0.19204(8) 0.0324(6) Uani 1 1 d . . .
O11 O 0.38796(10) 0.03904(19) 0.18894(8) 0.0268(6) Uani 1 1 d . . .
Ni2 Ni 0.223064(18) 0.24082(4) 0.066119(15) 0.02209(12) Uani 1 1 d . . .
C301 C 0.43968(15) 0.5222(3) 0.37771(12) 0.0267(8) Uani 1 1 d . . .
C306 C 0.49021(17) 0.5042(3) 0.41311(13) 0.0385(10) Uani 1 1 d . . .
H306 H 0.5125 0.4485 0.4098 0.046 Uiso 1 1 calc R . .
C305 C 0.50764(18) 0.5655(4) 0.45215(14) 0.0439(11) Uani 1 1 d . . .
H305 H 0.5416 0.5512 0.4756 0.053 Uiso 1 1 calc R . .
C304 C 0.47618(17) 0.6491(3) 0.45804(13) 0.0380(10) Uani 1 1 d . . .
H304 H 0.4885 0.6913 0.4852 0.046 Uiso 1 1 calc R . .
C303 C 0.42745(16) 0.6686(3) 0.42403(13) 0.0320(9) Uani 1 1 d . . .
H303 H 0.4059 0.7250 0.4278 0.038 Uiso 1 1 calc R . .
C302 C 0.40846(15) 0.6071(3) 0.38356(12) 0.0269(8) Uani 1 1 d . . .
C37 C 0.35797(15) 0.6349(3) 0.34838(12) 0.0260(8) Uani 1 1 d . . .
H37 H 0.3378 0.6901 0.3552 0.031 Uiso 1 1 calc R . .
C34 C 0.28487(14) 0.6281(3) 0.27445(12) 0.0268(8) Uani 1 1 d . . .
C33 C 0.28823(14) 0.6013(3) 0.22740(12) 0.0244(8) Uani 1 1 d . . .
H33A H 0.2516 0.6021 0.2034 0.029 Uiso 1 1 calc R . .
H33B H 0.3105 0.6544 0.2190 0.029 Uiso 1 1 calc R . .
C35 C 0.23991(16) 0.5645(3) 0.28290(14) 0.0370(10) Uani 1 1 d . . .
H35A H 0.2459 0.4894 0.2796 0.056 Uiso 1 1 calc R . .
H35B H 0.2048 0.5850 0.2602 0.056 Uiso 1 1 calc R . .
H35C H 0.2404 0.5784 0.3143 0.056 Uiso 1 1 calc R . .
C36 C 0.27603(17) 0.7457(3) 0.27674(13) 0.0360(10) Uani 1 1 d . . .
H36A H 0.2723 0.7631 0.3064 0.054 Uiso 1 1 calc R . .
H36B H 0.2430 0.7663 0.2513 0.054 Uiso 1 1 calc R . .
H36C H 0.3070 0.7836 0.2740 0.054 Uiso 1 1 calc R . .
N32 N 0.33781(11) 0.5911(2) 0.30831(10) 0.0232(7) Uani 1 1 d . . .
N31 N 0.31259(11) 0.4964(2) 0.22958(9) 0.0199(6) Uani 1 1 d . . .
O32 O 0.42383(10) 0.4582(2) 0.34202(8) 0.0281(6) Uani 1 1 d . . .
O31 O 0.38610(10) 0.34893(19) 0.27102(8) 0.0247(6) Uani 1 1 d . . .
Ni3 Ni 0.364119(18) 0.47374(4) 0.287713(15) 0.02215(12) Uani 1 1 d . . .
C201 C 0.13279(14) 0.3757(3) 0.02615(12) 0.0242(8) Uani 1 1 d . . .
C206 C 0.10727(15) 0.4733(3) 0.02573(13) 0.0306(9) Uani 1 1 d . . .
H206 H 0.1240 0.5234 0.0493 0.037 Uiso 1 1 calc R . .
C205 C 0.05868(16) 0.4968(3) -0.00823(13) 0.0329(9) Uani 1 1 d . . .
H205 H 0.0424 0.5633 -0.0080 0.040 Uiso 1 1 calc R . .
C204 C 0.03258(15) 0.4244(3) -0.04335(13) 0.0329(9) Uani 1 1 d . . .
H204 H -0.0015 0.4409 -0.0662 0.039 Uiso 1 1 calc R . .
C203 C 0.05652(15) 0.3307(3) -0.04422(12) 0.0304(9) Uani 1 1 d . . .
H203 H 0.0390 0.2818 -0.0681 0.036 Uiso 1 1 calc R . .
C202 C 0.10724(15) 0.3039(3) -0.01034(12) 0.0257(8) Uani 1 1 d . . .
C27 C 0.13075(14) 0.2047(3) -0.01322(12) 0.0255(8) Uani 1 1 d . . .
H27 H 0.1110 0.1593 -0.0378 0.031 Uiso 1 1 calc R . .
C23 C 0.25714(15) 0.0716(3) 0.02880(12) 0.0269(8) Uani 1 1 d . . .
H23A H 0.2736 0.0008 0.0354 0.032 Uiso 1 1 calc R . .
H23B H 0.2697 0.1063 0.0057 0.032 Uiso 1 1 calc R . .
C24 C 0.19541(15) 0.0633(3) 0.01020(12) 0.0253(8) Uani 1 1 d . . .
C26 C 0.17641(17) 0.0235(3) -0.03964(13) 0.0362(10) Uani 1 1 d . . .
H26A H 0.1378 0.0066 -0.0500 0.054 Uiso 1 1 calc R . .
H26B H 0.1968 -0.0398 -0.0413 0.054 Uiso 1 1 calc R . .
H26C H 0.1824 0.0779 -0.0597 0.054 Uiso 1 1 calc R . .
C25 C 0.17638(16) -0.0087(3) 0.04091(13) 0.0328(9) Uani 1 1 d . . .
H25A H 0.1918 0.0151 0.0731 0.049 Uiso 1 1 calc R . .
H25B H 0.1883 -0.0808 0.0386 0.049 Uiso 1 1 calc R . .
H25C H 0.1368 -0.0068 0.0307 0.049 Uiso 1 1 calc R . .
N22 N 0.17670(11) 0.1715(2) 0.01493(9) 0.0230(6) Uani 1 1 d . . .
N21 N 0.27279(11) 0.1345(2) 0.07176(9) 0.0210(6) Uani 1 1 d . . .
O22 O 0.17783(10) 0.3553(2) 0.06017(8) 0.0283(6) Uani 1 1 d . . .
O21 O 0.26742(10) 0.3083(2) 0.11723(9) 0.0326(6) Uani 1 1 d . . .
C1 C 0.37365(14) 0.1357(3) 0.19005(11) 0.0206(7) Uani 1 1 d . . .
C2 C 0.39326(13) 0.1986(3) 0.23056(11) 0.0206(7) Uani 1 1 d . . .
C3 C 0.36994(13) 0.3003(3) 0.23155(11) 0.0200(7) Uani 1 1 d . . .
C4 C 0.32966(13) 0.3417(3) 0.19133(11) 0.0200(7) Uani 1 1 d . . .
C5 C 0.30986(13) 0.2761(3) 0.15068(11) 0.0216(7) Uani 1 1 d . . .
C6 C 0.33478(13) 0.1783(3) 0.14827(11) 0.0196(7) Uani 1 1 d . . .
C11 C 0.43559(13) 0.1570(3) 0.27180(11) 0.0212(7) Uani 1 1 d . . .
C12 C 0.47538(14) 0.2312(3) 0.30522(12) 0.0263(8) Uani 1 1 d . . .
H12A H 0.4664 0.2384 0.3333 0.039 Uiso 1 1 calc R . .
H12B H 0.4734 0.3001 0.2906 0.039 Uiso 1 1 calc R . .
H12C H 0.5121 0.2030 0.3134 0.039 Uiso 1 1 calc R . .
C31 C 0.30605(14) 0.4453(3) 0.19114(11) 0.0212(7) Uani 1 1 d . . .
C32 C 0.27609(15) 0.5009(3) 0.14602(12) 0.0275(8) Uani 1 1 d . . .
H32A H 0.2373 0.4869 0.1369 0.041 Uiso 1 1 calc R . .
H32B H 0.2890 0.4752 0.1219 0.041 Uiso 1 1 calc R . .
H32C H 0.2825 0.5768 0.1500 0.041 Uiso 1 1 calc R . .
C21 C 0.31926(14) 0.1190(3) 0.10542(12) 0.0219(8) Uani 1 1 d . . .
C22 C 0.35859(15) 0.0421(3) 0.09743(12) 0.0288(9) Uani 1 1 d . . .
H22A H 0.3500 -0.0291 0.1048 0.043 Uiso 1 1 calc R . .
H22B H 0.3955 0.0603 0.1174 0.043 Uiso 1 1 calc R . .
H22C H 0.3557 0.0451 0.0649 0.043 Uiso 1 1 calc R . .
C400 C 0.13110(18) 0.7748(3) 0.12852(14) 0.0402(10) Uani 1 1 d . . .
H400 H 0.1124 0.8176 0.1455 0.048 Uiso 1 1 calc R . .
Cl42 Cl 0.19646(5) 0.82461(11) 0.14122(4) 0.0578(3) Uani 1 1 d . . .
Cl41 Cl 0.13411(5) 0.64437(9) 0.14725(5) 0.0540(3) Uani 1 1 d . . .
Cl43 Cl 0.09364(6) 0.78241(12) 0.06889(4) 0.0637(4) Uani 1 1 d . . .
C80 C 0.2837(5) 0.7697(9) 0.0396(4) 0.053(3) Uiso 0.50 1 d P . .
C81 C 0.2127(4) 0.6880(8) 0.0438(4) 0.051(2) Uiso 0.50 1 d P . .
C82 C 0.3004(7) 0.8014(13) -0.0053(7) 0.099(5) Uiso 0.50 1 d P . .
C83 C 0.2707(6) 0.7444(11) 0.0614(5) 0.080(4) Uiso 0.50 1 d P . .
C85 C 0.2376(8) 0.7307(13) 0.0249(6) 0.096(4) Uiso 0.50 1 d P . .
C86 C 0.3470(8) 0.8004(15) 0.0333(7) 0.129(6) Uiso 0.50 1 d P . .
C87 C 0.2969(6) 0.7770(10) 0.0230(5) 0.065(3) Uiso 0.50 1 d P . .

loop_
_atom_site_aniso_label
_atom_site_aniso_U_11
_atom_site_aniso_U_22
_atom_site_aniso_U_33
_atom_site_aniso_U_23
_atom_site_aniso_U_13
_atom_site_aniso_U_12
Ni1 0.0278(3) 0.0224(3) 0.0167(2) 0.00022(19) 0.00333(19) 0.00304(19)
C101 0.027(2) 0.028(2) 0.028(2) -0.0021(16) 0.0051(16) -0.0031(16)
C106 0.038(2) 0.029(2) 0.026(2) -0.0028(17) 0.0032(17) -0.0027(18)
C105 0.038(2) 0.034(2) 0.030(2) -0.0098(18) 0.0047(18) -0.0104(19)
C104 0.028(2) 0.021(2) 0.042(2) -0.0022(17) 0.0129(18) -0.0039(16)
C103 0.0191(18) 0.028(2) 0.035(2) 0.0057(17) 0.0085(16) -0.0023(15)
C102 0.0212(18) 0.028(2) 0.0265(19) 0.0007(16) 0.0088(15) -0.0003(15)
C17 0.026(2) 0.031(2) 0.0256(19) 0.0050(16) 0.0089(16) 0.0049(16)
C14 0.033(2) 0.026(2) 0.0170(17) 0.0027(15) 0.0046(16) 0.0055(16)
C13 0.0256(19) 0.031(2) 0.0161(17) 0.0002(15) 0.0006(15) 0.0048(16)
C16 0.045(2) 0.033(2) 0.0199(19) -0.0002(17) 0.0018(18) 0.0074(19)
C15 0.042(2) 0.030(2) 0.026(2) -0.0004(17) 0.0134(18) 0.0004(18)
N12 0.0277(16) 0.0235(17) 0.0200(15) 0.0018(13) 0.0048(13) 0.0034(13)
N11 0.0221(15) 0.0244(16) 0.0155(14) 0.0005(12) 0.0037(12) 0.0024(12)
O12 0.0437(16) 0.0249(15) 0.0208(13) -0.0002(11) 0.0017(12) 0.0021(12)
O11 0.0350(15) 0.0246(14) 0.0176(12) -0.0002(10) 0.0054(11) 0.0052(11)
Ni2 0.0221(2) 0.0215(2) 0.0172(2) -0.00279(18) 0.00017(18) 0.00184(19)
C301 0.031(2) 0.028(2) 0.0195(18) 0.0001(16) 0.0058(16) -0.0021(16)
C306 0.035(2) 0.042(3) 0.029(2) -0.0049(19) 0.0006(18) 0.0067(19)
C305 0.039(2) 0.052(3) 0.028(2) -0.006(2) -0.0046(19) -0.001(2)
C304 0.045(3) 0.039(2) 0.021(2) -0.0066(18) 0.0015(18) -0.003(2)
C303 0.040(2) 0.031(2) 0.0245(19) -0.0030(17) 0.0106(17) 0.0013(18)
C302 0.033(2) 0.028(2) 0.0179(18) 0.0006(15) 0.0069(16) -0.0017(16)
C37 0.030(2) 0.025(2) 0.0253(19) -0.0022(16) 0.0129(16) 0.0021(16)
C34 0.0229(19) 0.031(2) 0.0246(19) -0.0015(16) 0.0055(15) 0.0082(16)
C33 0.0222(18) 0.026(2) 0.0216(18) -0.0012(15) 0.0030(15) 0.0036(15)
C35 0.027(2) 0.047(3) 0.039(2) 0.000(2) 0.0136(18) 0.0070(19)
C36 0.039(2) 0.038(2) 0.027(2) -0.0047(18) 0.0057(18) 0.0146(19)
N32 0.0226(16) 0.0256(16) 0.0202(15) -0.0006(13) 0.0061(13) 0.0039(13)
N31 0.0155(14) 0.0232(16) 0.0179(14) -0.0015(12) 0.0020(12) 0.0028(12)
O32 0.0276(14) 0.0299(15) 0.0193(12) -0.0041(11) -0.0008(11) 0.0072(11)
O31 0.0284(13) 0.0236(13) 0.0167(12) -0.0039(10) 0.0011(10) 0.0042(11)
Ni3 0.0217(2) 0.0242(3) 0.0174(2) -0.00261(19) 0.00310(19) 0.00260(19)
C201 0.0246(19) 0.027(2) 0.0204(18) 0.0035(15) 0.0077(15) 0.0001(15)
C206 0.030(2) 0.032(2) 0.026(2) 0.0000(17) 0.0063(17) 0.0020(17)
C205 0.031(2) 0.035(2) 0.032(2) 0.0061(18) 0.0098(18) 0.0095(17)
C204 0.026(2) 0.043(2) 0.025(2) 0.0106(18) 0.0040(17) 0.0059(18)
C203 0.026(2) 0.040(2) 0.0205(18) 0.0003(17) 0.0025(16) -0.0017(18)
C202 0.027(2) 0.029(2) 0.0190(18) 0.0045(15) 0.0052(15) -0.0009(16)
C27 0.0253(19) 0.031(2) 0.0165(17) -0.0025(15) 0.0023(15) -0.0042(16)
C23 0.030(2) 0.028(2) 0.0215(18) -0.0046(16) 0.0069(16) 0.0028(16)
C24 0.027(2) 0.0245(19) 0.0204(18) -0.0042(15) 0.0040(15) 0.0009(15)
C26 0.039(2) 0.036(2) 0.028(2) -0.0105(18) 0.0051(18) 0.0034(19)
C25 0.035(2) 0.026(2) 0.033(2) 0.0008(17) 0.0062(18) -0.0040(17)
N22 0.0234(16) 0.0256(16) 0.0177(14) -0.0016(13) 0.0042(13) -0.0024(13)
N21 0.0245(16) 0.0201(15) 0.0165(14) -0.0031(12) 0.0048(12) 0.0002(12)
O22 0.0265(14) 0.0256(14) 0.0245(13) -0.0053(11) -0.0011(11) 0.0050(11)
O21 0.0291(14) 0.0278(15) 0.0274(14) -0.0089(11) -0.0067(11) 0.0073(11)
C1 0.0214(18) 0.0219(19) 0.0195(17) 0.0012(14) 0.0084(14) 0.0012(15)
C2 0.0187(17) 0.0255(19) 0.0176(17) 0.0020(14) 0.0063(14) -0.0020(15)
C3 0.0194(18) 0.0216(18) 0.0199(18) -0.0021(14) 0.0081(14) -0.0037(14)
C4 0.0181(17) 0.0221(18) 0.0183(17) 0.0002(14) 0.0047(14) 0.0008(14)
C5 0.0178(17) 0.0238(19) 0.0196(17) 0.0026(15) 0.0023(14) -0.0007(14)
C6 0.0205(17) 0.0210(18) 0.0154(16) -0.0016(14) 0.0039(14) -0.0014(14)
C11 0.0185(17) 0.027(2) 0.0199(17) -0.0017(15) 0.0089(14) -0.0016(15)
C12 0.0209(18) 0.027(2) 0.0261(19) -0.0024(16) 0.0023(15) -0.0006(15)
C31 0.0194(17) 0.0247(19) 0.0180(17) -0.0028(15) 0.0048(14) -0.0034(14)
C32 0.031(2) 0.026(2) 0.0212(18) 0.0002(16) 0.0042(16) 0.0041(16)
C21 0.0256(19) 0.0187(18) 0.0208(18) 0.0037(14) 0.0074(15) 0.0000(15)
C22 0.032(2) 0.034(2) 0.0174(17) -0.0014(16) 0.0052(16) 0.0033(17)
C400 0.049(3) 0.032(2) 0.036(2) 0.0013(19) 0.011(2) 0.001(2)
Cl42 0.0601(8) 0.0640(8) 0.0409(6) 0.0077(6) 0.0077(6) -0.0211(6)
Cl41 0.0620(8) 0.0377(6) 0.0659(8) 0.0129(6) 0.0270(6) 0.0012(6)
Cl43 0.0602(8) 0.0735(9) 0.0415(7) 0.0086(6) -0.0014(6) -0.0062(7)

loop_
_atom_type_symbol
_atom_type_description
_atom_type_scat_dispersion_real
_atom_type_scat_dispersion_imag
_atom_type_scat_source
C C 0.0033 0.0016 'International Tables Vol C Tables 4.2.6.8 and 6.1.1.4'
H H 0.0000 0.0000 'International Tables Vol C Tables 4.2.6.8 and 6.1.1.4'
N N 0.0061 0.0033 'International Tables Vol C Tables 4.2.6.8 and 6.1.1.4'
O O 0.0106 0.0060 'International Tables Vol C Tables 4.2.6.8 and 6.1.1.4'
Ni Ni 0.3393 1.1124 'International Tables Vol C Tables 4.2.6.8 and 6.1.1.4'
Cl Cl 0.1484 0.1585 'International Tables Vol C Tables 4.2.6.8 and 6.1.1.4'

loop_
_geom_angle_atom_site_label_1
_geom_angle_atom_site_label_2
_geom_angle_atom_site_label_3
_geom_angle
_geom_angle_site_symmetry_1
_geom_angle_site_symmetry_3
_geom_angle_publ_flag
O11 Ni1 N12 179.56(13) . . ?
O11 Ni1 O12 85.43(11) . . ?
N12 Ni1 O12 94.65(12) . . ?
O11 Ni1 N11 92.00(11) . . ?
N12 Ni1 N11 87.96(13) . . ?
O12 Ni1 N11 173.89(13) . . ?
O12 C101 C106 119.1(3) . . ?
O12 C101 C102 123.9(3) . . ?
C106 C101 C102 117.0(3) . . ?
C105 C106 C101 121.3(4) . . ?
C105 C106 H106 119.4 . . ?
C101 C106 H106 119.4 . . ?
C106 C105 C104 121.4(4) . . ?
C106 C105 H105 119.3 . . ?
C104 C105 H105 119.3 . . ?
C103 C104 C105 118.5(4) . . ?
C103 C104 H104 120.8 . . ?
C105 C104 H104 120.8 . . ?
C104 C103 C102 121.7(4) . . ?
C104 C103 H103 119.2 . . ?
C102 C103 H103 119.2 . . ?
C103 C102 C101 120.1(3) . . ?
C103 C102 C17 118.7(3) . . ?
C101 C102 C17 121.2(3) . . ?
N12 C17 C102 125.4(3) . . ?
N12 C17 H17 117.3 . . ?
C102 C17 H17 117.3 . . ?
N12 C14 C15 106.6(3) . . ?
N12 C14 C13 103.7(3) . . ?
C15 C14 C13 112.7(3) . . ?
N12 C14 C16 113.7(3) . . ?
C15 C14 C16 111.1(3) . . ?
C13 C14 C16 108.9(3) . . ?
N11 C13 C14 108.5(3) . . ?
N11 C13 H13A 110.0 . . ?
C14 C13 H13A 110.0 . . ?
N11 C13 H13B 110.0 . . ?
C14 C13 H13B 110.0 . . ?
H13A C13 H13B 108.4 . . ?
C14 C16 H16A 109.5 . . ?
C14 C16 H16B 109.5 . . ?
H16A C16 H16B 109.5 . . ?
C14 C16 H16C 109.5 . . ?
H16A C16 H16C 109.5 . . ?
H16B C16 H16C 109.5 . . ?
C14 C15 H15A 109.5 . . ?
C14 C15 H15B 109.5 . . ?
H15A C15 H15B 109.5 . . ?
C14 C15 H15C 109.5 . . ?
H15A C15 H15C 109.5 . . ?
H15B C15 H15C 109.5 . . ?
C17 N12 C14 119.8(3) . . ?
C17 N12 Ni1 127.0(3) . . ?
C14 N12 Ni1 113.0(2) . . ?
C11 N11 C13 120.5(3) . . ?
C11 N11 Ni1 128.2(2) . . ?
C13 N11 Ni1 109.9(2) . . ?
C101 O12 Ni1 127.5(2) . . ?
C1 O11 Ni1 129.1(2) . . ?
O21 Ni2 N22 178.50(13) . . ?
O21 Ni2 N21 92.60(11) . . ?
N22 Ni2 N21 88.04(12) . . ?
O21 Ni2 O22 84.82(11) . . ?
N22 Ni2 O22 94.64(12) . . ?
N21 Ni2 O22 175.03(12) . . ?
O32 C301 C302 123.7(3) . . ?
O32 C301 C306 118.8(3) . . ?
C302 C301 C306 117.5(3) . . ?
C305 C306 C301 121.2(4) . . ?
C305 C306 H306 119.4 . . ?
C301 C306 H306 119.4 . . ?
C306 C305 C304 121.0(4) . . ?
C306 C305 H305 119.5 . . ?
C304 C305 H305 119.5 . . ?
C303 C304 C305 118.7(4) . . ?
C303 C304 H304 120.6 . . ?
C305 C304 H304 120.7 . . ?
C304 C303 C302 121.6(4) . . ?
C304 C303 H303 119.2 . . ?
C302 C303 H303 119.2 . . ?
C303 C302 C301 119.9(3) . . ?
C303 C302 C37 118.6(3) . . ?
C301 C302 C37 121.5(3) . . ?
N32 C37 C302 125.3(3) . . ?
N32 C37 H37 117.3 . . ?
C302 C37 H37 117.3 . . ?
N32 C34 C36 113.5(3) . . ?
N32 C34 C33 103.9(3) . . ?
C36 C34 C33 109.0(3) . . ?
N32 C34 C35 107.7(3) . . ?
C36 C34 C35 111.8(3) . . ?
C33 C34 C35 110.7(3) . . ?
N31 C33 C34 109.3(3) . . ?
N31 C33 H33A 109.8 . . ?
C34 C33 H33A 109.8 . . ?
N31 C33 H33B 109.8 . . ?
C34 C33 H33B 109.8 . . ?
H33A C33 H33B 108.3 . . ?
C34 C35 H35A 109.5 . . ?
C34 C35 H35B 109.5 . . ?
H35A C35 H35B 109.5 . . ?
C34 C35 H35C 109.5 . . ?
H35A C35 H35C 109.5 . . ?
H35B C35 H35C 109.5 . . ?
C34 C36 H36A 109.5 . . ?
C34 C36 H36B 109.5 . . ?
H36A C36 H36B 109.5 . . ?
C34 C36 H36C 109.5 . . ?
H36A C36 H36C 109.5 . . ?
H36B C36 H36C 109.5 . . ?
C37 N32 C34 120.1(3) . . ?
C37 N32 Ni3 126.9(3) . . ?
C34 N32 Ni3 112.7(2) . . ?
C31 N31 C33 119.5(3) . . ?
C31 N31 Ni3 128.1(2) . . ?
C33 N31 Ni3 110.2(2) . . ?
C301 O32 Ni3 127.3(2) . . ?
C3 O31 Ni3 130.4(2) . . ?
O31 Ni3 N31 93.48(11) . . ?
O31 Ni3 N32 173.34(12) . . ?
N31 Ni3 N32 88.28(12) . . ?
O31 Ni3 O32 84.74(10) . . ?
N31 Ni3 O32 170.91(12) . . ?
N32 Ni3 O32 94.51(12) . . ?
O22 C201 C206 118.7(3) . . ?
O22 C201 C202 123.5(3) . . ?
C206 C201 C202 117.8(3) . . ?
C205 C206 C201 120.9(4) . . ?
C205 C206 H206 119.5 . . ?
C201 C206 H206 119.5 . . ?
C206 C205 C204 121.2(4) . . ?
C206 C205 H205 119.4 . . ?
C204 C205 H205 119.4 . . ?
C203 C204 C205 119.2(3) . . ?
C203 C204 H204 120.4 . . ?
C205 C204 H204 120.4 . . ?
C204 C203 C202 121.5(4) . . ?
C204 C203 H203 119.2 . . ?
C202 C203 H203 119.2 . . ?
C203 C202 C201 119.3(3) . . ?
C203 C202 C27 119.1(3) . . ?
C201 C202 C27 121.6(3) . . ?
N22 C27 C202 125.2(3) . . ?
N22 C27 H27 117.4 . . ?
C202 C27 H27 117.4 . . ?
N21 C23 C24 107.3(3) . . ?
N21 C23 H23A 110.3 . . ?
C24 C23 H23A 110.3 . . ?
N21 C23 H23B 110.3 . . ?
C24 C23 H23B 110.3 . . ?
H23A C23 H23B 108.5 . . ?
N22 C24 C26 113.8(3) . . ?
N22 C24 C25 107.5(3) . . ?
C26 C24 C25 111.3(3) . . ?
N22 C24 C23 104.3(3) . . ?
C26 C24 C23 109.2(3) . . ?
C25 C24 C23 110.6(3) . . ?
C24 C26 H26A 109.5 . . ?
C24 C26 H26B 109.5 . . ?
H26A C26 H26B 109.5 . . ?
C24 C26 H26C 109.5 . . ?
H26A C26 H26C 109.5 . . ?
H26B C26 H26C 109.5 . . ?
C24 C25 H25A 109.5 . . ?
C24 C25 H25B 109.5 . . ?
H25A C25 H25B 109.5 . . ?
C24 C25 H25C 109.5 . . ?
H25A C25 H25C 109.5 . . ?
H25B C25 H25C 109.5 . . ?
C27 N22 C24 120.2(3) . . ?
C27 N22 Ni2 127.1(3) . . ?
C24 N22 Ni2 112.5(2) . . ?
C21 N21 C23 121.0(3) . . ?
C21 N21 Ni2 128.2(2) . . ?
C23 N21 Ni2 110.3(2) . . ?
C201 O22 Ni2 127.6(2) . . ?
C5 O21 Ni2 130.9(2) . . ?
O11 C1 C2 122.8(3) . . ?
O11 C1 C6 117.3(3) . . ?
C2 C1 C6 119.9(3) . . ?
C1 C2 C3 120.1(3) . . ?
C1 C2 C11 119.3(3) . . ?
C3 C2 C11 120.6(3) . . ?
O31 C3 C4 122.7(3) . . ?
O31 C3 C2 116.6(3) . . ?
C4 C3 C2 120.6(3) . . ?
C3 C4 C5 118.4(3) . . ?
C3 C4 C31 121.8(3) . . ?
C5 C4 C31 119.8(3) . . ?
O21 C5 C6 121.5(3) . . ?
O21 C5 C4 117.2(3) . . ?
C6 C5 C4 121.3(3) . . ?
C5 C6 C1 118.7(3) . . ?
C5 C6 C21 121.1(3) . . ?
C1 C6 C21 120.1(3) . . ?
N11 C11 C2 121.5(3) . . ?
N11 C11 C12 118.4(3) . . ?
C2 C11 C12 119.9(3) . . ?
C11 C12 H12A 109.5 . . ?
C11 C12 H12B 109.5 . . ?
H12A C12 H12B 109.5 . . ?
C11 C12 H12C 109.5 . . ?
H12A C12 H12C 109.5 . . ?
H12B C12 H12C 109.5 . . ?
N31 C31 C4 121.7(3) . . ?
N31 C31 C32 117.4(3) . . ?
C4 C31 C32 120.7(3) . . ?
C31 C32 H32A 109.5 . . ?
C31 C32 H32B 109.5 . . ?
H32A C32 H32B 109.5 . . ?
C31 C32 H32C 109.5 . . ?
H32A C32 H32C 109.5 . . ?
H32B C32 H32C 109.5 . . ?
N21 C21 C6 121.8(3) . . ?
N21 C21 C22 118.3(3) . . ?
C6 C21 C22 119.8(3) . . ?
C21 C22 H22A 109.5 . . ?
C21 C22 H22B 109.5 . . ?
H22A C22 H22B 109.5 . . ?
C21 C22 H22C 109.5 . . ?
H22A C22 H22C 109.5 . . ?
H22B C22 H22C 109.5 . . ?
Cl42 C400 Cl41 110.1(2) . . ?
Cl42 C400 Cl43 111.1(2) . . ?
Cl41 C400 Cl43 110.0(2) . . ?
Cl42 C400 H400 108.5 . . ?
Cl41 C400 H400 108.5 . . ?
Cl43 C400 H400 108.5 . . ?
C87 C80 C83 166(2) . . ?
C87 C80 C85 117(2) . . ?
C83 C80 C85 63.4(14) . . ?
C87 C80 C82 13.8(15) . . ?
C83 C80 C82 170.7(16) . . ?
C85 C80 C82 108.2(12) . . ?
C87 C80 C86 35.9(15) . . ?
C83 C80 C86 139.7(16) . . ?
C85 C80 C86 151.6(15) . . ?
C82 C80 C86 47.0(10) . . ?
C87 C80 C85 44.2(15) . 7_565 ?
C83 C80 C85 137.0(16) . 7_565 ?
C85 C80 C85 74.0(12) . 7_565 ?
C82 C80 C85 34.2(7) . 7_565 ?
C86 C80 C85 80.1(11) . 7_565 ?
C85 C81 C82 55.1(12) . 7_565 ?
C85 C81 C83 46.7(11) . . ?
C82 C81 C83 101.9(13) 7_565 . ?
C87 C82 C85 91(2) . 7_565 ?
C87 C82 C81 155(2) . 7_565 ?
C85 C82 C81 64.2(15) 7_565 7_565 ?
C87 C82 C86 63.5(16) . . ?
C85 C82 C86 151(2) 7_565 . ?
C81 C82 C86 140(2) 7_565 . ?
C87 C82 C80 10.3(11) . . ?
C85 C82 C80 84.4(15) 7_565 . ?
C81 C82 C80 147.9(17) 7_565 . ?
C86 C82 C80 72.1(14) . . ?
C80 C83 C85 72.1(15) . . ?
C80 C83 C87 6.2(11) . . ?
C85 C83 C87 72.7(12) . . ?
C80 C83 C81 118.1(15) . . ?
C85 C83 C81 46.1(10) . . ?
C87 C83 C81 118.1(11) . . ?
C82 C85 C81 60.7(16) 7_565 . ?
C82 C85 C83 148(2) 7_565 . ?
C81 C85 C83 87.1(15) . . ?
C82 C85 C80 167(2) 7_565 . ?
C81 C85 C80 131.6(18) . . ?
C83 C85 C80 44.5(10) . . ?
C82 C85 C87 41.9(12) 7_565 7_565 ?
C81 C85 C87 102.6(17) . 7_565 ?
C83 C85 C87 170.3(19) . 7_565 ?
C80 C85 C87 125.7(15) . 7_565 ?
C82 C85 C87 145.1(18) 7_565 . ?
C81 C85 C87 151.4(17) . . ?
C83 C85 C87 66.1(13) . . ?
C80 C85 C87 22.2(8) . . ?
C87 C85 C87 104.3(12) 7_565 . ?
C82 C85 C80 61.4(14) 7_565 7_565 ?
C81 C85 C80 121.6(16) . 7_565 ?
C83 C85 C80 150.3(16) . 7_565 ?
C80 C85 C80 106.0(12) . 7_565 ?
C87 C85 C80 20.4(7) 7_565 7_565 ?
C87 C85 C80 84.2(9) . 7_565 ?
C82 C85 C85 99.5(18) 7_565 7_565 ?
C81 C85 C85 159(2) . 7_565 ?
C83 C85 C85 112.3(18) . 7_565 ?
C80 C85 C85 67.9(12) . 7_565 ?
C87 C85 C85 58.1(10) 7_565 7_565 ?
C87 C85 C85 46.1(9) . 7_565 ?
C80 C85 C85 38.2(7) 7_565 7_565 ?
C87 C86 C82 42.2(10) . . ?
C87 C86 C80 19.2(9) . . ?
C82 C86 C80 60.9(12) . . ?
C80 C87 C82 156(3) . . ?
C80 C87 C86 125(2) . . ?
C82 C87 C86 74.3(18) . . ?
C80 C87 C85 115(2) . 7_565 ?
C82 C87 C85 47.0(13) . 7_565 ?
C86 C87 C85 119.6(18) . 7_565 ?
C80 C87 C83 7.9(14) . . ?
C82 C87 C83 161.3(18) . . ?
C86 C87 C83 123.3(15) . . ?
C85 C87 C83 116.9(13) 7_565 . ?
C80 C87 C85 40.9(14) . . ?
C82 C87 C85 122.0(17) . . ?
C86 C87 C85 163.4(17) . . ?
C85 C87 C85 75.7(12) 7_565 . ?
C83 C87 C85 41.2(8) . . ?

loop_
_geom_bond_atom_site_label_1
_geom_bond_atom_site_label_2
_geom_bond_distance
_geom_bond_site_symmetry_2
_geom_bond_publ_flag
Ni1 O11 1.832(2) . ?
Ni1 N12 1.851(3) . ?
Ni1 O12 1.852(3) . ?
Ni1 N11 1.859(3) . ?
C101 O12 1.310(4) . ?
C101 C106 1.410(5) . ?
C101 C102 1.415(5) . ?
C106 C105 1.375(6) . ?
C106 H106 0.9500 . ?
C105 C104 1.391(5) . ?
C105 H105 0.9500 . ?
C104 C103 1.368(5) . ?
C104 H104 0.9500 . ?
C103 C102 1.404(5) . ?
C103 H103 0.9500 . ?
C102 C17 1.434(5) . ?
C17 N12 1.284(5) . ?
C17 H17 0.9500 . ?
C14 N12 1.504(4) . ?
C14 C15 1.525(5) . ?
C14 C13 1.526(5) . ?
C14 C16 1.528(5) . ?
C13 N11 1.474(4) . ?
C13 H13A 0.9900 . ?
C13 H13B 0.9900 . ?
C16 H16A 0.9800 . ?
C16 H16B 0.9800 . ?
C16 H16C 0.9800 . ?
C15 H15A 0.9800 . ?
C15 H15B 0.9800 . ?
C15 H15C 0.9800 . ?
N11 C11 1.299(4) . ?
O11 C1 1.291(4) . ?
Ni2 O21 1.814(2) . ?
Ni2 N22 1.845(3) . ?
Ni2 N21 1.851(3) . ?
Ni2 O22 1.852(2) . ?
C301 O32 1.314(4) . ?
C301 C302 1.409(5) . ?
C301 C306 1.413(5) . ?
C306 C305 1.371(6) . ?
C306 H306 0.9500 . ?
C305 C304 1.400(6) . ?
C305 H305 0.9500 . ?
C304 C303 1.366(5) . ?
C304 H304 0.9500 . ?
C303 C302 1.407(5) . ?
C303 H303 0.9500 . ?
C302 C37 1.435(5) . ?
C37 N32 1.287(4) . ?
C37 H37 0.9500 . ?
C34 N32 1.495(4) . ?
C34 C36 1.520(5) . ?
C34 C33 1.524(5) . ?
C34 C35 1.535(5) . ?
C33 N31 1.474(4) . ?
C33 H33A 0.9900 . ?
C33 H33B 0.9900 . ?
C35 H35A 0.9800 . ?
C35 H35B 0.9800 . ?
C35 H35C 0.9800 . ?
C36 H36A 0.9800 . ?
C36 H36B 0.9800 . ?
C36 H36C 0.9800 . ?
N32 Ni3 1.852(3) . ?
N31 C31 1.309(4) . ?
N31 Ni3 1.851(3) . ?
O32 Ni3 1.862(2) . ?
O31 C3 1.296(4) . ?
O31 Ni3 1.827(2) . ?
C201 O22 1.305(4) . ?
C201 C206 1.411(5) . ?
C201 C202 1.421(5) . ?
C206 C205 1.373(5) . ?
C206 H206 0.9500 . ?
C205 C204 1.403(6) . ?
C205 H205 0.9500 . ?
C204 C203 1.355(6) . ?
C204 H204 0.9500 . ?
C203 C202 1.419(5) . ?
C203 H203 0.9500 . ?
C202 C27 1.424(5) . ?
C27 N22 1.289(4) . ?
C27 H27 0.9500 . ?
C23 N21 1.477(4) . ?
C23 C24 1.530(5) . ?
C23 H23A 0.9900 . ?
C23 H23B 0.9900 . ?
C24 N22 1.488(5) . ?
C24 C26 1.526(5) . ?
C24 C25 1.526(5) . ?
C26 H26A 0.9800 . ?
C26 H26B 0.9800 . ?
C26 H26C 0.9800 . ?
C25 H25A 0.9800 . ?
C25 H25B 0.9800 . ?
C25 H25C 0.9800 . ?
N21 C21 1.313(4) . ?
O21 C5 1.293(4) . ?
C1 C2 1.419(5) . ?
C1 C6 1.440(5) . ?
C2 C3 1.438(5) . ?
C2 C11 1.464(5) . ?
C3 C4 1.420(5) . ?
C4 C5 1.442(5) . ?
C4 C31 1.458(5) . ?
C5 C6 1.422(5) . ?
C6 C21 1.450(5) . ?
C11 C12 1.514(5) . ?
C12 H12A 0.9800 . ?
C12 H12B 0.9800 . ?
C12 H12C 0.9800 . ?
C31 C32 1.512(5) . ?
C32 H32A 0.9800 . ?
C32 H32B 0.9800 . ?
C32 H32C 0.9800 . ?
C21 C22 1.510(5) . ?
C22 H22A 0.9800 . ?
C22 H22B 0.9800 . ?
C22 H22C 0.9800 . ?
C400 Cl42 1.750(5) . ?
C400 Cl41 1.750(4) . ?
C400 Cl43 1.756(4) . ?
C400 H400 1.0000 . ?
C80 C87 0.719(15) . ?
C80 C83 0.917(15) . ?
C80 C85 1.24(2) . ?
C80 C82 1.65(2) . ?
C80 C86 1.79(2) . ?
C80 C85 1.866(19) 7_565 ?
C81 C85 1.157(18) . ?
C81 C82 1.12(2) 7_565 ?
C81 C83 1.603(18) . ?
C82 C87 0.963(18) . ?
C82 C85 1.05(2) 7_565 ?
C82 C81 1.12(2) 7_565 ?
C82 C86 1.38(2) . ?
C83 C85 1.17(2) . ?
C83 C87 1.62(2) . ?
C85 C82 1.05(2) 7_565 ?
C85 C87 1.44(2) 7_565 ?
C85 C87 1.70(2) . ?
C85 C80 1.866(19) 7_565 ?
C85 C85 1.94(3) 7_565 ?
C86 C87 1.28(2) . ?
C87 C85 1.44(2) 7_565 ?
